data_4112450
loop_
_publ_author_name
'Xuliang Dai'
'Pooja Kapoor'
'Timothy H. Warren'

_publ_contact_author 'Timothy H. Warren'
_publ_contact_author_email thw@georgetown.edu
_publ_section_title
;
 [Me2NN]Co(\h6-toluene): OO, NN, and ON Bond Cleavage Provides
 \b-Diketiminato Cobalt \m-Oxo and Imido Complexes
;
_journal_name_full 'Journal of the American Chemical Society'
_journal_page_first 4798
_journal_page_last 4799
_journal_paper_doi 10.1021/ja036308i
_journal_volume 126
_journal_year 2004
_chemical_formula_sum 'C50 H59 Co2 N5 O'
_chemical_formula_weight 863.88
_chemical_name_common {Me2NN]Co}2(m-O)(m-NAr)
_chemical_name_systematic
; 
 ? 
;
_space_group_IT_number 14
_symmetry_cell_setting monoclinic
_symmetry_space_group_name_Hall '-P 2yn'
_symmetry_space_group_name_H-M 'P 1 21/n 1'
_atom_sites_solution_hydrogens geom
_atom_sites_solution_primary direct
_atom_sites_solution_secondary difmap
_audit_creation_method SHELXL-97
_cell_angle_alpha 90.00
_cell_angle_beta 90.198(5)
_cell_angle_gamma 90.00
_cell_formula_units_Z 4
_cell_length_a 10.7800(15)
_cell_length_b 21.782(3)
_cell_length_c 19.294(3)
_cell_measurement_reflns_used 5091
_cell_measurement_temperature 173(2)
_cell_measurement_theta_max 27.51
_cell_measurement_theta_min 2.35
_cell_volume 4530.4(11)
_computing_cell_refinement 'Bruker SMART'
_computing_data_collection 'Bruker SMART'
_computing_data_reduction 'Bruker SHELXTL'
_computing_molecular_graphics 'ORTEP-3 for Windows; Ferrugia L J (1997), J. Appl. Cryst. 30, 565'
_computing_publication_material 'Bruker SHELXTL'
_computing_structure_refinement 'SHELXL-97 (Sheldrick, 1997)'
_computing_structure_solution 'SHELXS-97 (Sheldrick, 1990)'
_diffrn_ambient_temperature 173(2)
_diffrn_measured_fraction_theta_full 1.000
_diffrn_measured_fraction_theta_max 1.000
_diffrn_radiation_monochromator graphite
_diffrn_radiation_source 'fine-focus sealed tube'
_diffrn_radiation_type MoK\a
_diffrn_radiation_wavelength 0.71073
_diffrn_reflns_av_R_equivalents 0.0593
_diffrn_reflns_av_sigmaI/netI 0.0536
_diffrn_reflns_limit_h_max 13
_diffrn_reflns_limit_h_min -13
_diffrn_reflns_limit_k_max 26
_diffrn_reflns_limit_k_min -26
_diffrn_reflns_limit_l_max 23
_diffrn_reflns_limit_l_min -23
_diffrn_reflns_number 44135
_diffrn_reflns_theta_full 26.00
_diffrn_reflns_theta_max 26.00
_diffrn_reflns_theta_min 1.41
_exptl_absorpt_coefficient_mu 0.772
_exptl_absorpt_correction_T_max 1.00
_exptl_absorpt_correction_T_min 0.815
_exptl_absorpt_correction_type multi-scan
_exptl_absorpt_process_details 'SADABS based on Blessing's method; Blessing, Acta Cryst. (1995) A51 33-38'
_exptl_crystal_colour red
_exptl_crystal_density_diffrn 1.268
_exptl_crystal_description block
_exptl_crystal_F_000 1824
_exptl_crystal_size_max 0.36
_exptl_crystal_size_mid 0.24
_exptl_crystal_size_min 0.22
_refine_diff_density_max 0.711
_refine_diff_density_min -0.497
_refine_diff_density_rms 0.074
_refine_ls_extinction_coef 0
_refine_ls_extinction_method SHELXL
_refine_ls_goodness_of_fit_ref 1.038
_refine_ls_hydrogen_treatment mixed
_refine_ls_matrix_type full
_refine_ls_number_parameters 453
_refine_ls_number_reflns 8906
_refine_ls_number_restraints 2
_refine_ls_restrained_S_all 1.112
_refine_ls_R_factor_all 0.0835
_refine_ls_R_factor_gt 0.0462
_refine_ls_shift/su_max 0.001
_refine_ls_shift/su_mean 0.000
_refine_ls_structure_factor_coef Fsqd
_refine_ls_weighting_details 'calc w=1/[\s^2^(Fo^2^)+(0.0688P)^2^+0.0000P] where P=(Fo^2^+2Fc^2^)/3'
_refine_ls_weighting_scheme calc
_refine_ls_wR_factor_gt 0.1150
_refine_ls_wR_factor_ref 0.1266
_reflns_number_gt 6044
_reflns_number_total 8906
_reflns_threshold_expression >2sigma(I)
_cod_data_source_file ja036308isi20030523_032818.cif
_cod_data_source_block p21n
_cod_original_cell_volume 4530.4(12)
_cod_original_formula_sum 'C50 H59 Co2 N5 O1'
_cod_database_code 4112450

loop_
_symmetry_equiv_pos_as_xyz
'x, y, z'
'-x+1/2, y+1/2, -z+1/2'
'-x, -y, -z'
'x-1/2, -y-1/2, z-1/2'

loop_
_atom_site_label
_atom_site_type_symbol
_atom_site_fract_x
_atom_site_fract_y
_atom_site_fract_z
_atom_site_U_iso_or_equiv
_atom_site_adp_type
_atom_site_occupancy
_atom_site_symmetry_multiplicity
_atom_site_calc_flag
_atom_site_refinement_flags
_atom_site_disorder_assembly
_atom_site_disorder_group
Co1 Co 0.03421(4) 0.749608(19) 0.60766(2) 0.02533(13) Uani 1 1 d . A .
Co2 Co -0.17628(4) 0.682250(19) 0.58310(2) 0.02402(12) Uani 1 1 d . A .
O1 O -0.02827(19) 0.67507(9) 0.62381(11) 0.0293(5) Uani 1 1 d . . .
N5 N -0.1170(2) 0.75912(11) 0.56644(13) 0.0278(6) Uani 1 1 d . . .
N3 N -0.2741(2) 0.66157(12) 0.50324(12) 0.0258(6) Uani 1 1 d . . .
N4 N -0.2578(2) 0.62444(12) 0.64282(12) 0.0262(6) Uani 1 1 d . . .
C22 C -0.3657(3) 0.62001(14) 0.50155(15) 0.0258(7) Uani 1 1 d . B .
N2 N 0.2039(2) 0.72422(12) 0.59975(13) 0.0283(6) Uani 1 1 d . . .
C24 C -0.3584(3) 0.59125(14) 0.62681(16) 0.0271(7) Uani 1 1 d . B .
C37 C -0.0575(3) 0.56491(17) 0.78451(18) 0.0405(9) Uani 1 1 d . B .
H37 H 0.0059 0.5352 0.7913 0.049 Uiso 1 1 calc R . .
N1 N 0.0747(3) 0.82836(12) 0.64622(13) 0.0339(7) Uani 1 1 d . . .
C33 C -0.2039(3) 0.61567(15) 0.71035(15) 0.0278(7) Uani 1 1 d . B .
C38 C -0.1118(3) 0.57145(15) 0.71907(17) 0.0320(8) Uani 1 1 d . . .
C17 C 0.2306(3) 0.61294(16) 0.61290(17) 0.0331(8) Uani 1 1 d . . .
C25 C -0.4212(3) 0.60051(16) 0.43266(16) 0.0345(8) Uani 1 1 d . . .
H25A H -0.4676 0.6349 0.4125 0.052 Uiso 1 1 calc R B .
H25B H -0.4773 0.5657 0.4399 0.052 Uiso 1 1 calc R . .
H25C H -0.3546 0.5883 0.4011 0.052 Uiso 1 1 calc R . .
C43 C -0.1679(3) 0.80905(14) 0.53180(16) 0.0301(7) Uani 1 1 d . . .
C34 C -0.2412(3) 0.65259(16) 0.76571(16) 0.0351(8) Uani 1 1 d . . .
C12 C 0.2240(3) 0.66462(15) 0.57015(16) 0.0293(7) Uani 1 1 d . . .
C26 C -0.4188(3) 0.55062(17) 0.68060(17) 0.0394(9) Uani 1 1 d . . .
H26A H -0.3642 0.5158 0.6910 0.059 Uiso 1 1 calc R B .
H26B H -0.4982 0.5353 0.6626 0.059 Uiso 1 1 calc R . .
H26C H -0.4332 0.5744 0.7230 0.059 Uiso 1 1 calc R . .
C13 C 0.2343(3) 0.65956(17) 0.49793(17) 0.0349(8) Uani 1 1 d . . .
C48 C -0.2716(3) 0.83880(16) 0.55732(19) 0.0379(8) Uani 1 1 d . . .
H48 H -0.3082 0.8251 0.5993 0.045 Uiso 1 1 calc R . .
C3 C 0.3031(3) 0.75756(16) 0.61664(17) 0.0361(8) Uani 1 1 d . A .
C2 C 0.2947(3) 0.81509(17) 0.64634(18) 0.0421(9) Uani 1 1 d . . .
H2 H 0.3712 0.8349 0.6562 0.050 Uiso 1 1 calc R A .
C16 C 0.2466(3) 0.55600(17) 0.5824(2) 0.0406(9) Uani 1 1 d . . .
H16 H 0.2497 0.5204 0.6108 0.049 Uiso 1 1 calc R . .
C21 C 0.2211(3) 0.61932(17) 0.69039(17) 0.0411(9) Uani 1 1 d . . .
H21A H 0.2887 0.6454 0.7074 0.062 Uiso 1 1 calc R . .
H21B H 0.2271 0.5787 0.7119 0.062 Uiso 1 1 calc R . .
H21C H 0.1413 0.6380 0.7023 0.062 Uiso 1 1 calc R . .
C23 C -0.4100(3) 0.59072(14) 0.56028(16) 0.0280(7) Uani 1 1 d . . .
H23 H -0.4841 0.5676 0.5546 0.034 Uiso 1 1 calc R B .
C47 C -0.3233(4) 0.88885(17) 0.5221(2) 0.0514(11) Uani 1 1 d . . .
C44 C -0.1156(4) 0.82963(15) 0.46986(17) 0.0383(9) Uani 1 1 d . . .
H44 H -0.0446 0.8094 0.4519 0.046 Uiso 1 1 calc R . .
C45 C -0.1658(4) 0.87920(18) 0.43415(19) 0.0538(11) Uani 1 1 d . . .
C1 C 0.1891(4) 0.84733(16) 0.66339(17) 0.0395(9) Uani 1 1 d . A .
C41 C -0.3398(4) 0.70080(19) 0.75550(19) 0.0496(10) Uani 1 1 d . B .
H41A H -0.3135 0.7296 0.7195 0.074 Uiso 1 1 calc R . .
H41B H -0.3526 0.7230 0.7991 0.074 Uiso 1 1 calc R . .
H41C H -0.4176 0.6811 0.7414 0.074 Uiso 1 1 calc R . .
C15 C 0.2581(3) 0.54999(19) 0.5113(2) 0.0461(10) Uani 1 1 d . . .
H15 H 0.2696 0.5106 0.4912 0.055 Uiso 1 1 calc R . .
C42 C -0.0716(3) 0.53139(16) 0.66008(18) 0.0403(9) Uani 1 1 d . B .
H42A H -0.0069 0.5031 0.6761 0.061 Uiso 1 1 calc R . .
H42B H -0.0388 0.5570 0.6227 0.061 Uiso 1 1 calc R . .
H42C H -0.1427 0.5078 0.6429 0.061 Uiso 1 1 calc R . .
C46 C -0.2694(4) 0.90830(18) 0.4615(2) 0.0566(12) Uani 1 1 d . . .
H46 H -0.3039 0.9425 0.4378 0.068 Uiso 1 1 calc R . .
C14 C 0.2529(3) 0.6010(2) 0.47021(19) 0.0443(10) Uani 1 1 d . . .
H14 H 0.2622 0.5966 0.4215 0.053 Uiso 1 1 calc R . .
C4 C 0.2064(4) 0.90487(18) 0.7067(2) 0.0586(12) Uani 1 1 d . . .
H4A H 0.1720 0.9402 0.6818 0.088 Uiso 1 1 calc R A .
H4B H 0.2951 0.9115 0.7153 0.088 Uiso 1 1 calc R . .
H4C H 0.1634 0.9000 0.7510 0.088 Uiso 1 1 calc R . .
C35 C -0.1856(4) 0.64394(19) 0.82996(18) 0.0470(10) Uani 1 1 d . B .
H35 H -0.2112 0.6683 0.8682 0.056 Uiso 1 1 calc R . .
C36 C -0.0943(4) 0.60079(18) 0.83914(19) 0.0469(10) Uani 1 1 d . . .
H36 H -0.0566 0.5957 0.8833 0.056 Uiso 1 1 calc R B .
C5 C 0.4312(3) 0.7308(2) 0.6048(2) 0.0507(10) Uani 1 1 d . . .
H5A H 0.4410 0.6934 0.6326 0.076 Uiso 1 1 calc R A .
H5B H 0.4943 0.7608 0.6186 0.076 Uiso 1 1 calc R . .
H5C H 0.4412 0.7208 0.5557 0.076 Uiso 1 1 calc R . .
C20 C 0.2226(3) 0.71486(19) 0.45261(17) 0.0480(10) Uani 1 1 d . . .
H20A H 0.1387 0.7318 0.4566 0.072 Uiso 1 1 calc R . .
H20B H 0.2383 0.7032 0.4044 0.072 Uiso 1 1 calc R . .
H20C H 0.2832 0.7459 0.4672 0.072 Uiso 1 1 calc R . .
C50 C -0.4365(4) 0.9207(2) 0.5513(3) 0.0808(16) Uani 1 1 d . . .
H50A H -0.4343 0.9643 0.5389 0.121 Uiso 1 1 calc R . .
H50B H -0.4369 0.9165 0.6019 0.121 Uiso 1 1 calc R . .
H50C H -0.5116 0.9019 0.5320 0.121 Uiso 1 1 calc R . .
C49 C -0.1069(5) 0.9003(2) 0.3668(2) 0.0787(16) Uani 1 1 d . . .
H49A H -0.0233 0.9159 0.3762 0.118 Uiso 1 1 calc R . .
H49B H -0.1575 0.9329 0.3462 0.118 Uiso 1 1 calc R . .
H49C H -0.1019 0.8656 0.3346 0.118 Uiso 1 1 calc R . .
C6A C -0.0367(3) 0.86354(13) 0.67211(15) 0.0272(13) Uiso 0.60 1 d PG A 1
C7A C -0.1074(3) 0.84296(14) 0.72753(15) 0.0315(13) Uiso 0.60 1 d PGD A 1
C8A C -0.2099(3) 0.87654(17) 0.74916(17) 0.0470(16) Uiso 0.60 1 d PG A 1
H8A H -0.2582 0.8625 0.7870 0.056 Uiso 0.60 1 calc PR A 1
C9A C -0.2416(3) 0.93070(18) 0.7154(2) 0.0515(17) Uiso 0.60 1 d PG A 1
H9A H -0.3116 0.9537 0.7302 0.062 Uiso 0.60 1 calc PR A 1
C10A C -0.1708(3) 0.95129(14) 0.6600(2) 0.0439(16) Uiso 0.60 1 d PG A 1
H10A H -0.1924 0.9883 0.6369 0.053 Uiso 0.60 1 calc PR A 1
C11A C -0.0683(3) 0.91771(13) 0.63832(15) 0.0388(14) Uiso 0.60 1 d PGD A 1
C18A C -0.0666(4) 0.78822(18) 0.7658(2) 0.0410(18) Uiso 0.60 1 d PGD A 1
H18A H -0.1190 0.7826 0.8067 0.062 Uiso 0.60 1 calc PR A 1
H18B H 0.0199 0.7935 0.7804 0.062 Uiso 0.60 1 calc PR A 1
H18C H -0.0734 0.7521 0.7358 0.062 Uiso 0.60 1 calc PR A 1
C19A C 0.0005(4) 0.94152(19) 0.5760(2) 0.0463(16) Uiso 0.60 1 d PGD A 1
H19A H -0.0541 0.9685 0.5490 0.069 Uiso 0.60 1 calc PR A 1
H19B H 0.0268 0.9069 0.5471 0.069 Uiso 0.60 1 calc PR A 1
H19C H 0.0736 0.9646 0.5914 0.069 Uiso 0.60 1 calc PR A 1
C27A C -0.2390(3) 0.68648(15) 0.43504(14) 0.0294(16) Uiso 0.60 1 d PG B 1
C28A C -0.1301(3) 0.66435(14) 0.40586(15) 0.0360(15) Uiso 0.60 1 d PG B 1
C29A C -0.0876(3) 0.68853(17) 0.34366(16) 0.0377(14) Uiso 0.60 1 d PG B 1
H29A H -0.0132 0.6734 0.3237 0.045 Uiso 0.60 1 calc PR B 1
C30A C -0.1539(3) 0.73485(18) 0.31064(15) 0.0405(15) Uiso 0.60 1 d PG B 1
H30A H -0.1248 0.7514 0.2681 0.049 Uiso 0.60 1 calc PR B 1
C31A C -0.2628(3) 0.75698(15) 0.33982(15) 0.0380(14) Uiso 0.60 1 d PG B 1
H31A H -0.3082 0.7886 0.3172 0.046 Uiso 0.60 1 calc PR B 1
C32A C -0.3054(3) 0.73280(15) 0.40202(15) 0.0304(14) Uiso 0.60 1 d PG B 1
C39A C -0.0633(4) 0.61354(18) 0.4407(2) 0.0387(14) Uiso 0.60 1 d PG B 1
H39A H -0.0338 0.6273 0.4862 0.058 Uiso 0.60 1 calc PR B 1
H39B H 0.0076 0.6011 0.4124 0.058 Uiso 0.60 1 calc PR B 1
H39C H -0.1195 0.5786 0.4466 0.058 Uiso 0.60 1 calc PR B 1
C40A C -0.4148(3) 0.7604(2) 0.4315(2) 0.0370(16) Uiso 0.60 1 d PG B 1
H40A H -0.4360 0.7977 0.4056 0.055 Uiso 0.60 1 calc PR B 1
H40B H -0.3989 0.7709 0.4801 0.055 Uiso 0.60 1 calc PR B 1
H40C H -0.4840 0.7313 0.4288 0.055 Uiso 0.60 1 calc PR B 1
C6B C -0.0089(4) 0.8711(2) 0.6563(2) 0.0242(18) Uiso 0.40 1 d PG A 2
C7B C -0.0871(5) 0.8609(2) 0.7123(2) 0.035(2) Uiso 0.40 1 d PG A 2
C8B C -0.1836(4) 0.9015(3) 0.7258(3) 0.053(3) Uiso 0.40 1 d PG A 2
H8B H -0.2370 0.8945 0.7641 0.064 Uiso 0.40 1 calc PR A 2
C9B C -0.2020(5) 0.9522(3) 0.6833(3) 0.040(2) Uiso 0.40 1 d PG A 2
H9B H -0.2680 0.9799 0.6925 0.048 Uiso 0.40 1 calc PR A 2
C10B C -0.1239(5) 0.9624(2) 0.6272(3) 0.051(3) Uiso 0.40 1 d PG A 2
H10B H -0.1365 0.9970 0.5982 0.061 Uiso 0.40 1 calc PR A 2
C11B C -0.0274(4) 0.92182(19) 0.6138(2) 0.0302(18) Uiso 0.40 1 d PG A 2
C18B C -0.0635(7) 0.8049(3) 0.7609(4) 0.063(4) Uiso 0.40 1 d PG A 2
H18D H -0.0707 0.7668 0.7341 0.094 Uiso 0.40 1 calc PR A 2
H18E H -0.1251 0.8048 0.7982 0.094 Uiso 0.40 1 calc PR A 2
H18F H 0.0199 0.8078 0.7809 0.094 Uiso 0.40 1 calc PR A 2
C19B C 0.0587(6) 0.9326(3) 0.5545(3) 0.045(2) Uiso 0.40 1 d PG A 2
H19D H 0.0110 0.9456 0.5138 0.067 Uiso 0.40 1 calc PR A 2
H19E H 0.1033 0.8945 0.5439 0.067 Uiso 0.40 1 calc PR A 2
H19F H 0.1184 0.9647 0.5670 0.067 Uiso 0.40 1 calc PR A 2
C27B C -0.2191(4) 0.6783(2) 0.44028(19) 0.025(2) Uiso 0.40 1 d PG B 2
C28B C -0.1129(4) 0.64769(19) 0.41876(18) 0.0184(16) Uiso 0.40 1 d PG B 2
C29B C -0.0588(4) 0.6623(2) 0.3556(2) 0.0309(19) Uiso 0.40 1 d PG B 2
H29B H 0.0138 0.6414 0.3409 0.037 Uiso 0.40 1 calc PR B 2
C30B C -0.1109(5) 0.7077(3) 0.31396(19) 0.0294(18) Uiso 0.40 1 d PG B 2
H30B H -0.0739 0.7177 0.2708 0.035 Uiso 0.40 1 calc PR B 2
C31B C -0.2171(5) 0.7383(2) 0.3355(2) 0.0289(18) Uiso 0.40 1 d PG B 2
H31B H -0.2527 0.7693 0.3070 0.035 Uiso 0.40 1 calc PR B 2
C32B C -0.2712(4) 0.7237(2) 0.3986(2) 0.030(2) Uiso 0.40 1 d PG B 2
C39B C -0.0555(5) 0.5928(2) 0.4598(3) 0.0275(18) Uiso 0.40 1 d PG B 2
H39D H 0.0014 0.5701 0.4297 0.041 Uiso 0.40 1 calc PR B 2
H39E H -0.1219 0.5654 0.4753 0.041 Uiso 0.40 1 calc PR B 2
H39F H -0.0099 0.6085 0.5001 0.041 Uiso 0.40 1 calc PR B 2
C40B C -0.3926(6) 0.7531(3) 0.4183(4) 0.055(3) Uiso 0.40 1 d PG B 2
H40D H -0.3858 0.7978 0.4134 0.082 Uiso 0.40 1 calc PR B 2
H40E H -0.4124 0.7428 0.4664 0.082 Uiso 0.40 1 calc PR B 2
H40F H -0.4585 0.7379 0.3877 0.082 Uiso 0.40 1 calc PR B 2

loop_
_atom_site_aniso_label
_atom_site_aniso_U_11
_atom_site_aniso_U_22
_atom_site_aniso_U_33
_atom_site_aniso_U_23
_atom_site_aniso_U_13
_atom_site_aniso_U_12
Co1 0.0304(2) 0.0204(2) 0.0252(2) -0.00106(17) -0.00147(17) -0.00333(19)
Co2 0.0267(2) 0.0204(2) 0.0250(2) -0.00066(17) -0.00102(16) -0.00088(18)
O1 0.0303(12) 0.0210(12) 0.0367(12) 0.0023(9) -0.0045(9) -0.0029(10)
N5 0.0326(15) 0.0248(15) 0.0261(14) 0.0008(11) -0.0032(11) -0.0032(12)
N3 0.0298(14) 0.0248(15) 0.0229(13) -0.0024(11) 0.0022(11) -0.0012(12)
N4 0.0269(14) 0.0263(15) 0.0255(13) -0.0002(11) -0.0002(11) 0.0020(12)
C22 0.0206(15) 0.0262(18) 0.0307(17) -0.0036(13) -0.0021(13) 0.0019(14)
N2 0.0295(15) 0.0293(15) 0.0262(14) 0.0000(12) 0.0013(11) -0.0050(12)
C24 0.0251(16) 0.0251(18) 0.0312(17) 0.0003(13) 0.0037(13) 0.0013(14)
C37 0.041(2) 0.034(2) 0.047(2) 0.0122(17) -0.0110(17) -0.0033(17)
N1 0.0481(18) 0.0238(16) 0.0296(15) 0.0008(11) -0.0078(13) -0.0038(13)
C33 0.0276(17) 0.0270(18) 0.0288(17) 0.0046(14) -0.0007(13) -0.0061(14)
C38 0.0334(18) 0.0252(19) 0.0373(19) 0.0049(14) -0.0005(15) -0.0059(15)
C17 0.0233(17) 0.034(2) 0.042(2) 0.0006(16) -0.0009(14) -0.0021(15)
C25 0.0315(18) 0.038(2) 0.0342(18) -0.0051(15) -0.0023(14) -0.0061(16)
C43 0.0395(19) 0.0199(17) 0.0309(17) 0.0002(13) -0.0107(14) -0.0028(15)
C34 0.038(2) 0.037(2) 0.0306(18) 0.0027(15) 0.0008(15) 0.0001(16)
C12 0.0235(16) 0.0308(19) 0.0336(18) -0.0053(14) 0.0004(13) -0.0030(14)
C26 0.0355(19) 0.043(2) 0.040(2) 0.0080(16) 0.0008(15) -0.0100(17)
C13 0.0224(17) 0.049(2) 0.0332(18) -0.0045(16) 0.0005(14) -0.0011(16)
C48 0.040(2) 0.027(2) 0.047(2) -0.0040(16) -0.0086(16) 0.0000(16)
C3 0.038(2) 0.043(2) 0.0275(17) 0.0018(15) -0.0002(14) -0.0154(17)
C2 0.043(2) 0.042(2) 0.041(2) -0.0011(17) -0.0068(16) -0.0196(19)
C16 0.0249(18) 0.035(2) 0.061(3) 0.0008(18) 0.0015(16) 0.0009(16)
C21 0.040(2) 0.043(2) 0.040(2) 0.0129(17) -0.0039(16) 0.0010(18)
C23 0.0228(16) 0.0268(18) 0.0343(18) -0.0038(14) -0.0013(13) -0.0021(14)
C47 0.051(2) 0.030(2) 0.073(3) -0.005(2) -0.028(2) 0.0068(19)
C44 0.057(2) 0.0260(19) 0.0314(19) -0.0015(14) -0.0081(16) -0.0060(17)
C45 0.088(3) 0.032(2) 0.041(2) 0.0062(17) -0.025(2) -0.017(2)
C1 0.055(2) 0.028(2) 0.0349(19) 0.0041(15) -0.0138(17) -0.0143(18)
C41 0.052(2) 0.053(3) 0.044(2) -0.0114(19) 0.0039(18) 0.012(2)
C15 0.0294(19) 0.040(2) 0.068(3) -0.019(2) -0.0013(18) 0.0031(17)
C42 0.040(2) 0.031(2) 0.050(2) 0.0021(16) -0.0002(17) 0.0041(16)
C46 0.079(3) 0.025(2) 0.065(3) 0.0078(19) -0.039(2) -0.001(2)
C14 0.0269(18) 0.067(3) 0.039(2) -0.022(2) 0.0035(15) 0.0038(18)
C4 0.075(3) 0.036(2) 0.065(3) -0.012(2) -0.028(2) -0.011(2)
C35 0.063(3) 0.050(3) 0.0276(19) -0.0024(17) -0.0006(17) -0.008(2)
C36 0.057(2) 0.047(2) 0.037(2) 0.0107(18) -0.0162(18) -0.007(2)
C5 0.033(2) 0.064(3) 0.055(2) -0.006(2) -0.0013(17) -0.013(2)
C20 0.048(2) 0.067(3) 0.0295(19) 0.0022(18) 0.0028(16) -0.003(2)
C50 0.073(3) 0.049(3) 0.120(4) -0.005(3) -0.028(3) 0.024(3)
C49 0.149(5) 0.046(3) 0.040(2) 0.016(2) -0.016(3) -0.032(3)

loop_
_atom_type_symbol
_atom_type_description
_atom_type_scat_dispersion_real
_atom_type_scat_dispersion_imag
_atom_type_scat_source
C C 0.0033 0.0016 'International Tables Vol C Tables 4.2.6.8 and 6.1.1.4'
H H 0.0000 0.0000 'International Tables Vol C Tables 4.2.6.8 and 6.1.1.4'
N N 0.0061 0.0033 'International Tables Vol C Tables 4.2.6.8 and 6.1.1.4'
O O 0.0106 0.0060 'International Tables Vol C Tables 4.2.6.8 and 6.1.1.4'
Co Co 0.3494 0.9721 'International Tables Vol C Tables 4.2.6.8 and 6.1.1.4'

loop_
_geom_angle_atom_site_label_1
_geom_angle_atom_site_label_2
_geom_angle_atom_site_label_3
_geom_angle
O1 Co1 N5 80.93(10)
O1 Co1 N2 96.44(11)
N5 Co1 N2 148.19(11)
O1 Co1 N1 146.14(11)
N5 Co1 N1 105.62(12)
N2 Co1 N1 94.18(12)
O1 Co1 Co2 39.75(7)
N5 Co1 Co2 41.18(8)
N2 Co1 Co2 128.39(8)
N1 Co1 Co2 137.06(9)
O1 Co2 N5 81.04(10)
O1 Co2 N3 145.30(10)
N5 Co2 N3 105.46(11)
O1 Co2 N4 95.10(10)
N5 Co2 N4 150.43(11)
N3 Co2 N4 94.38(11)
O1 Co2 Co1 39.83(7)
N5 Co2 Co1 41.22(8)
N3 Co2 Co1 135.80(8)
N4 Co2 Co1 128.83(8)
Co2 O1 Co1 100.42(10)
C43 N5 Co2 131.8(2)
C43 N5 Co1 130.6(2)
Co2 N5 Co1 97.60(12)
C22 N3 C27B 118.0(3)
C22 N3 C27A 114.7(3)
C27B N3 C27A 11.5(2)
C22 N3 Co2 125.6(2)
C27B N3 Co2 113.7(3)
C27A N3 Co2 119.3(2)
C24 N4 C33 117.5(3)
C24 N4 Co2 126.0(2)
C33 N4 Co2 116.48(19)
N3 C22 C23 123.1(3)
N3 C22 C25 119.9(3)
C23 C22 C25 116.8(3)
C3 N2 C12 117.9(3)
C3 N2 Co1 126.0(2)
C12 N2 Co1 115.99(19)
N4 C24 C23 122.4(3)
N4 C24 C26 120.5(3)
C23 C24 C26 117.0(3)
C36 C37 C38 121.0(3)
C6B N1 C1 112.1(3)
C6B N1 C6A 16.8(2)
C1 N1 C6A 119.5(3)
C6B N1 Co1 122.5(3)
C1 N1 Co1 125.4(2)
C6A N1 Co1 113.7(2)
C38 C33 C34 120.9(3)
C38 C33 N4 119.2(3)
C34 C33 N4 120.0(3)
C33 C38 C37 118.4(3)
C33 C38 C42 121.2(3)
C37 C38 C42 120.3(3)
C16 C17 C12 118.5(3)
C16 C17 C21 120.9(3)
C12 C17 C21 120.6(3)
C48 C43 N5 120.9(3)
C48 C43 C44 118.9(3)
N5 C43 C44 120.2(3)
C35 C34 C33 118.7(3)
C35 C34 C41 120.9(3)
C33 C34 C41 120.4(3)
C17 C12 C13 121.3(3)
C17 C12 N2 120.1(3)
C13 C12 N2 118.6(3)
C14 C13 C12 117.6(3)
C14 C13 C20 121.6(3)
C12 C13 C20 120.8(3)
C43 C48 C47 120.8(4)
N2 C3 C2 122.9(3)
N2 C3 C5 119.0(3)
C2 C3 C5 118.2(3)
C1 C2 C3 128.1(3)
C17 C16 C15 121.2(4)
C22 C23 C24 127.6(3)
C46 C47 C48 119.0(4)
C46 C47 C50 121.3(4)
C48 C47 C50 119.8(4)
C45 C44 C43 121.1(4)
C44 C45 C46 118.5(4)
C44 C45 C49 119.7(4)
C46 C45 C49 121.7(4)
N1 C1 C2 122.9(3)
N1 C1 C4 120.1(4)
C2 C1 C4 116.9(3)
C14 C15 C16 119.6(3)
C47 C46 C45 121.7(4)
C15 C14 C13 121.7(3)
C36 C35 C34 121.0(4)
C37 C36 C35 120.0(3)
C7A C6A C11A 120.0
C7A C6A N1 121.98(18)
C11A C6A N1 118.02(18)
C8A C7A C6A 120.0
C8A C7A C18A 120.9
C6A C7A C18A 119.0
C9A C8A C7A 120.0
C8A C9A C10A 120.0
C9A C10A C11A 120.0
C10A C11A C6A 120.0
C10A C11A C19A 116.9
C6A C11A C19A 123.1
C28A C27A C32A 120.0
C28A C27A N3 116.97(19)
C32A C27A N3 122.91(19)
C27A C28A C29A 120.0
C27A C28A C39A 119.0
C29A C28A C39A 120.9
C30A C29A C28A 120.0
C29A C30A C31A 120.0
C30A C31A C32A 120.0
C31A C32A C27A 120.0
C31A C32A C40A 117.1
C27A C32A C40A 122.8
N1 C6B C7B 114.9(3)
N1 C6B C11B 125.0(3)
C7B C6B C11B 120.0
C6B C7B C8B 120.0
C6B C7B C18B 119.6
C8B C7B C18B 120.4
C9B C8B C7B 120.0
C10B C9B C8B 120.0
C9B C10B C11B 120.0
C10B C11B C6B 120.0
C10B C11B C19B 120.7
C6B C11B C19B 119.3
C28B C27B C32B 120.0
C28B C27B N3 119.0(3)
C32B C27B N3 121.0(3)
C27B C28B C29B 120.0
C27B C28B C39B 122.8
C29B C28B C39B 117.0
C30B C29B C28B 120.0
C29B C30B C31B 120.0
C30B C31B C32B 120.0
C31B C32B C27B 120.0
C31B C32B C40B 119.3
C27B C32B C40B 120.4

loop_
_geom_bond_atom_site_label_1
_geom_bond_atom_site_label_2
_geom_bond_distance
Co1 O1 1.786(2)
Co1 N5 1.823(3)
Co1 N2 1.918(3)
Co1 N1 1.920(3)
Co1 Co2 2.7420(6)
Co2 O1 1.783(2)
Co2 N5 1.821(3)
Co2 N3 1.918(2)
Co2 N4 1.922(3)
N5 C43 1.389(4)
N3 C22 1.340(4)
N3 C27B 1.402(4)
N3 C27A 1.474(3)
N4 C24 1.339(4)
N4 C33 1.438(4)
C22 C23 1.387(4)
C22 C25 1.516(4)
N2 C3 1.332(4)
N2 C12 1.435(4)
C24 C23 1.397(4)
C24 C26 1.513(4)
C37 C36 1.372(5)
C37 C38 1.397(4)
N1 C6B 1.311(4)
N1 C1 1.341(4)
N1 C6A 1.511(4)
C33 C38 1.393(4)
C33 C34 1.397(4)
C38 C42 1.500(5)
C17 C16 1.384(5)
C17 C12 1.397(5)
C17 C21 1.505(5)
C43 C48 1.384(5)
C43 C44 1.397(5)
C34 C35 1.388(5)
C34 C41 1.507(5)
C12 C13 1.402(4)
C13 C14 1.398(5)
C13 C20 1.494(5)
C48 C47 1.399(5)
C3 C2 1.381(5)
C3 C5 1.518(5)
C2 C1 1.378(5)
C16 C15 1.385(5)
C47 C46 1.374(6)
C47 C50 1.514(6)
C44 C45 1.389(5)
C45 C46 1.391(6)
C45 C49 1.519(6)
C1 C4 1.518(5)
C15 C14 1.366(5)
C35 C36 1.372(5)
C6A C7A 1.3900
C6A C11A 1.3900
C7A C8A 1.3900
C7A C18A 1.4694
C8A C9A 1.3900
C9A C10A 1.3900
C10A C11A 1.3900
C11A C19A 1.5069
C27A C28A 1.3900
C27A C32A 1.3900
C28A C29A 1.3900
C28A C39A 1.4804
C29A C30A 1.3900
C30A C31A 1.3900
C31A C32A 1.3900
C32A C40A 1.4423
C6B C7B 1.3900
C6B C11B 1.3900
C7B C8B 1.3900
C7B C18B 1.5597
C8B C9B 1.3900
C9B C10B 1.3900
C10B C11B 1.3900
C11B C19B 1.4939
C27B C28B 1.3900
C27B C32B 1.3900
C28B C29B 1.3900
C28B C39B 1.5603
C29B C30B 1.3900
C30B C31B 1.3900
C31B C32B 1.3900
C32B C40B 1.5070
